data_7038186
loop_
_publ_author_name
'Farrell, Kevin'
'Melle, Philipp'
'Gossage, Robert A.'
'M\"uller-Bunz, Helge'
'Albrecht, Martin'

_publ_section_title
;
 Transfer hydrogenation with abnormal dicarbene rhodium(iii) complexes
 containing ancillary and modular poly-pyridine ligands.
;
_journal_issue 11
_journal_name_full 'Dalton transactions (Cambridge, England : 2003)'
_journal_page_first 4570
_journal_page_last 4579
_journal_paper_doi 10.1039/c5dt04656d
_journal_volume 45
_journal_year 2016
_chemical_formula_moiety 'C30 H35 I N7 Rh, 2 (I), 2 (C H2 Cl2)'
_chemical_formula_sum 'C32 H39 Cl4 I3 N7 Rh'
_chemical_formula_weight 1147.11
_chemical_name_systematic
; 
 ? 
;
_space_group_IT_number 2
_symmetry_cell_setting triclinic
_symmetry_space_group_name_Hall '-P 1'
_symmetry_space_group_name_H-M 'P -1'
_atom_sites_solution_hydrogens geom
_atom_sites_solution_primary direct
_atom_sites_solution_secondary difmap
_audit_creation_method SHELXL-97
_audit_update_record
;
2016-01-11 deposited with the CCDC.
2016-01-28 downloaded from the CCDC.
;
_cell_angle_alpha 85.577(3)
_cell_angle_beta 78.000(3)
_cell_angle_gamma 80.837(3)
_cell_formula_units_Z 2
_cell_length_a 11.0304(3)
_cell_length_b 13.3992(4)
_cell_length_c 14.0098(4)
_cell_measurement_reflns_used 29090
_cell_measurement_temperature 100(2)
_cell_measurement_theta_max 76.1000
_cell_measurement_theta_min 3.1980
_cell_volume 1997.46(10)
_computing_cell_refinement
; 
CrysAlisPro, Agilent Technologies, 
Version 1.171.36.24a (release 19-12-2012 CrysAlis171 .NET) 
(compiled Dec 19 2012,11:08:27) 
;
_computing_data_collection
; 
CrysAlisPro, Agilent Technologies, 
Version 1.171.36.24a (release 19-12-2012 CrysAlis171 .NET) 
(compiled Dec 19 2012,11:08:27) 
;
_computing_data_reduction
; 
CrysAlisPro, Agilent Technologies, 
Version 1.171.36.24a (release 19-12-2012 CrysAlis171 .NET) 
(compiled Dec 19 2012,11:08:27) 
;
_computing_structure_refinement 'SHELXL-97 (Sheldrick, 2008)'
_computing_structure_solution 'SHELXS-97 (Sheldrick, 2008)'
_diffrn_ambient_temperature 100(2)
_diffrn_detector_area_resol_mean 10.3196
_diffrn_measured_fraction_theta_full 0.985
_diffrn_measured_fraction_theta_max 0.985
_diffrn_measurement_device_type 'SuperNova, Dual, Cu at zero, Atlas'
_diffrn_measurement_method '\w scans'
_diffrn_radiation_monochromator mirror
_diffrn_radiation_source 'SuperNova (Cu) X-ray Source'
_diffrn_radiation_type CuK\a
_diffrn_radiation_wavelength 1.54184
_diffrn_reflns_av_R_equivalents 0.0748
_diffrn_reflns_av_sigmaI/netI 0.0269
_diffrn_reflns_limit_h_max 13
_diffrn_reflns_limit_h_min -13
_diffrn_reflns_limit_k_max 16
_diffrn_reflns_limit_k_min -16
_diffrn_reflns_limit_l_max 17
_diffrn_reflns_limit_l_min -17
_diffrn_reflns_number 81077
_diffrn_reflns_theta_full 77.29
_diffrn_reflns_theta_max 77.29
_diffrn_reflns_theta_min 3.23
_exptl_absorpt_coefficient_mu 24.378
_exptl_absorpt_correction_T_max 0.466
_exptl_absorpt_correction_T_min 0.035
_exptl_absorpt_correction_type analytical
_exptl_absorpt_process_details
; 
CrysAlisPro, Agilent Technologies, 
Version 1.171.36.24a (release 19-12-2012 CrysAlis171 .NET) 
(compiled Dec 19 2012,11:08:27) 
Analytical numeric absorption correction using a multifaceted crystal 
model based on expressions derived by R.C. Clark & J.S. Reid. 
(Clark, R. C. & Reid, J. S. (1995). Acta Cryst. A51, 887-897) 
;
_exptl_crystal_colour 'clear yellow'
_exptl_crystal_density_diffrn 1.907
_exptl_crystal_density_method 'not measured'
_exptl_crystal_description plate
_exptl_crystal_F_000 1104
_exptl_crystal_recrystallization_method 'Re-crystallisation from solvent: Dichloromethane'
_exptl_crystal_size_max 0.2880
_exptl_crystal_size_mid 0.1335
_exptl_crystal_size_min 0.0384
_platon_squeeze_details
; 
 PLATON: A.L. Spek, J. Appl. Cryst. 36 (2003), 7-13 
 PLATON version from 13.06.2014 
;
_refine_diff_density_max 2.390
_refine_diff_density_min -1.543
_refine_diff_density_rms 0.151
_refine_ls_extinction_method none
_refine_ls_goodness_of_fit_ref 1.031
_refine_ls_hydrogen_treatment constr
_refine_ls_matrix_type full
_refine_ls_number_parameters 386
_refine_ls_number_reflns 8346
_refine_ls_number_restraints 0
_refine_ls_restrained_S_all 1.031
_refine_ls_R_factor_all 0.0491
_refine_ls_R_factor_gt 0.0473
_refine_ls_shift/su_max 0.001
_refine_ls_shift/su_mean 0.000
_refine_ls_structure_factor_coef Fsqd
_refine_ls_weighting_details 'calc w=1/[\s^2^(Fo^2^)+(0.0723P)^2^+8.5261P] where P=(Fo^2^+2Fc^2^)/3'
_refine_ls_weighting_scheme calc
_refine_ls_wR_factor_gt 0.1282
_refine_ls_wR_factor_ref 0.1296
_reflns_number_gt 7797
_reflns_number_total 8346
_reflns_threshold_expression I>2\s(I)
_cod_data_source_file c5dt04656d2.cif
_cod_data_source_block alb334sqz_4
_cod_depositor_comments 'Adding full bibliography for 7038185--7038187.cif.'
_cod_database_code 7038186
_platon_squeeze_void_probe_radius 1.20

loop_
_symmetry_equiv_pos_as_xyz
'x, y, z'
'-x, -y, -z'

loop_
_atom_site_label
_atom_site_type_symbol
_atom_site_fract_x
_atom_site_fract_y
_atom_site_fract_z
_atom_site_U_iso_or_equiv
_atom_site_adp_type
_atom_site_occupancy
_atom_site_symmetry_multiplicity
_atom_site_calc_flag
_atom_site_refinement_flags
_atom_site_disorder_assembly
_atom_site_disorder_group
Rh Rh 0.66776(4) 0.73321(3) 0.85963(3) 0.03076(11) Uani 1 1 d . . .
I1 I 0.44097(3) 0.71452(3) 0.97993(2) 0.03894(11) Uani 1 1 d . . .
C1 C 0.8357(5) 0.7406(4) 0.7718(4) 0.0328(11) Uani 1 1 d . . .
C2 C 0.9444(5) 0.7610(4) 0.7922(4) 0.0360(11) Uani 1 1 d . . .
H2 H 0.9560 0.7763 0.8545 0.043 Uiso 1 1 calc R . .
N1 N 1.0358(5) 0.7559(4) 0.7068(3) 0.0360(10) Uani 1 1 d . . .
C4 C 1.1687(5) 0.7705(5) 0.6985(4) 0.0400(12) Uani 1 1 d . . .
H4 H 1.2057 0.7814 0.6277 0.048 Uiso 1 1 calc R . .
C5 C 1.2403(7) 0.6770(7) 0.7362(7) 0.068(2) Uani 1 1 d . . .
H5A H 1.2128 0.6696 0.8072 0.102 Uiso 1 1 calc R . .
H5B H 1.3300 0.6822 0.7204 0.102 Uiso 1 1 calc R . .
H5C H 1.2253 0.6180 0.7057 0.102 Uiso 1 1 calc R . .
C6 C 1.1723(8) 0.8653(8) 0.7505(7) 0.075(3) Uani 1 1 d . . .
H6A H 1.1152 0.9217 0.7282 0.113 Uiso 1 1 calc R . .
H6B H 1.2577 0.8820 0.7357 0.113 Uiso 1 1 calc R . .
H6C H 1.1464 0.8531 0.8212 0.113 Uiso 1 1 calc R . .
C3 C 0.9848(5) 0.7318(4) 0.6346(4) 0.0346(11) Uani 1 1 d . . .
C7 C 1.0471(6) 0.7187(5) 0.5304(4) 0.0441(13) Uani 1 1 d . . .
H7A H 1.1376 0.7173 0.5236 0.066 Uiso 1 1 calc R . .
H7B H 1.0138 0.7752 0.4901 0.066 Uiso 1 1 calc R . .
H7C H 1.0309 0.6550 0.5091 0.066 Uiso 1 1 calc R . .
N2 N 0.8642(4) 0.7231(4) 0.6720(3) 0.0334(9) Uani 1 1 d . . .
C8 C 0.7736(5) 0.7051(4) 0.6158(4) 0.0359(11) Uani 1 1 d . . .
H8A H 0.7185 0.7692 0.6053 0.043 Uiso 1 1 calc R . .
H8B H 0.8180 0.6804 0.5512 0.043 Uiso 1 1 calc R . .
N3 N 0.6986(4) 0.6306(3) 0.6673(3) 0.0319(9) Uani 1 1 d . . .
C9 C 0.6402(5) 0.6346(4) 0.7663(4) 0.0316(10) Uani 1 1 d . . .
C10 C 0.5771(5) 0.5526(4) 0.7822(4) 0.0358(11) Uani 1 1 d . . .
H10 H 0.5271 0.5331 0.8424 0.043 Uiso 1 1 calc R . .
N4 N 0.5984(4) 0.5025(4) 0.6951(3) 0.0343(9) Uani 1 1 d . . .
C12 C 0.5596(5) 0.4036(4) 0.6831(4) 0.0347(11) Uani 1 1 d . . .
H12 H 0.5550 0.3991 0.6130 0.042 Uiso 1 1 calc R . .
C13 C 0.6585(6) 0.3187(5) 0.7086(5) 0.0447(13) Uani 1 1 d . . .
H13A H 0.7408 0.3288 0.6697 0.067 Uiso 1 1 calc R . .
H13B H 0.6382 0.2536 0.6944 0.067 Uiso 1 1 calc R . .
H13C H 0.6603 0.3193 0.7782 0.067 Uiso 1 1 calc R . .
C14 C 0.4313(6) 0.3965(5) 0.7451(5) 0.0460(14) Uani 1 1 d . . .
H14A H 0.4365 0.3919 0.8143 0.069 Uiso 1 1 calc R . .
H14B H 0.4012 0.3361 0.7291 0.069 Uiso 1 1 calc R . .
H14C H 0.3731 0.4568 0.7320 0.069 Uiso 1 1 calc R . .
C11 C 0.6723(5) 0.5511(4) 0.6257(4) 0.0331(11) Uani 1 1 d . . .
C15 C 0.7168(6) 0.5248(5) 0.5215(4) 0.0407(13) Uani 1 1 d . . .
H15A H 0.7041 0.4553 0.5141 0.061 Uiso 1 1 calc R . .
H15B H 0.8061 0.5304 0.5015 0.061 Uiso 1 1 calc R . .
H15C H 0.6693 0.5714 0.4804 0.061 Uiso 1 1 calc R . .
N5 N 0.7526(4) 0.6291(4) 0.9506(3) 0.0346(9) Uani 1 1 d . . .
C16 C 0.7774(5) 0.5304(4) 0.9449(4) 0.0373(12) Uani 1 1 d . . .
H16 H 0.7565 0.5007 0.8922 0.045 Uiso 1 1 calc R . .
C17 C 0.8327(6) 0.4670(5) 1.0123(5) 0.0452(13) Uani 1 1 d . . .
H17 H 0.8473 0.3957 1.0071 0.054 Uiso 1 1 calc R . .
C18 C 0.8667(6) 0.5127(5) 1.0888(4) 0.0444(14) Uani 1 1 d . . .
H18 H 0.9060 0.4728 1.1361 0.053 Uiso 1 1 calc R . .
C19 C 0.8413(6) 0.6159(5) 1.0929(4) 0.0435(13) Uani 1 1 d . . .
H19 H 0.8646 0.6474 1.1435 0.052 Uiso 1 1 calc R . .
C20 C 0.7836(5) 0.6752(5) 1.0267(4) 0.0356(11) Uani 1 1 d . . .
C21 C 0.7531(5) 0.7850(5) 1.0273(4) 0.0384(12) Uani 1 1 d . . .
N6 N 0.7008(4) 0.8267(4) 0.9526(3) 0.0345(9) Uani 1 1 d . . .
C22 C 0.7727(7) 0.8503(5) 1.0940(5) 0.0493(15) Uani 1 1 d . . .
H22 H 0.8068 0.8237 1.1492 0.059 Uiso 1 1 calc R . .
C23 C 0.7423(7) 0.9536(5) 1.0793(5) 0.0523(16) Uani 1 1 d . . .
H23 H 0.7558 0.9980 1.1245 0.063 Uiso 1 1 calc R . .
C24 C 0.6925(7) 0.9929(5) 0.9996(5) 0.0476(14) Uani 1 1 d . . .
H24 H 0.6741 1.0640 0.9882 0.057 Uiso 1 1 calc R . .
C25 C 0.6698(5) 0.9269(4) 0.9364(4) 0.0366(12) Uani 1 1 d . . .
C26 C 0.6105(6) 0.9515(4) 0.8507(4) 0.0384(12) Uani 1 1 d . . .
N7 N 0.5939(4) 0.8711(3) 0.8031(3) 0.0345(9) Uani 1 1 d . . .
C27 C 0.5698(6) 1.0502(5) 0.8200(5) 0.0439(13) Uani 1 1 d . . .
H27 H 0.5812 1.1058 0.8537 0.053 Uiso 1 1 calc R . .
C28 C 0.5130(7) 1.0664(5) 0.7402(5) 0.0494(15) Uani 1 1 d . . .
H28 H 0.4873 1.1335 0.7173 0.059 Uiso 1 1 calc R . .
C29 C 0.4938(7) 0.9856(5) 0.6943(5) 0.0484(15) Uani 1 1 d . . .
H29 H 0.4528 0.9957 0.6402 0.058 Uiso 1 1 calc R . .
C30 C 0.5355(6) 0.8874(5) 0.7281(4) 0.0392(12) Uani 1 1 d . . .
H30 H 0.5217 0.8311 0.6966 0.047 Uiso 1 1 calc R . .
I2A I 0.99084(6) 0.44651(6) 0.68656(3) 0.0418(2) Uani 0.952(3) 1 d P A 1
I2B I 1.0279(15) 0.4012(15) 0.6802(9) 0.054(4) Uiso 0.048(3) 1 d P A 2
I3A I 0.47549(5) 0.77532(5) 0.50515(3) 0.0431(2) Uani 0.940(3) 1 d P B 1
I3B I 0.4333(14) 0.8225(13) 0.5057(9) 0.074(4) Uiso 0.060(3) 1 d P B 2

loop_
_atom_site_aniso_label
_atom_site_aniso_U_11
_atom_site_aniso_U_22
_atom_site_aniso_U_33
_atom_site_aniso_U_23
_atom_site_aniso_U_13
_atom_site_aniso_U_12
Rh 0.0362(2) 0.0362(2) 0.02223(18) -0.00226(14) -0.00313(14) -0.01550(16)
I1 0.0407(2) 0.0452(2) 0.03133(18) -0.00595(14) 0.00129(14) -0.01661(15)
C1 0.036(3) 0.039(3) 0.026(2) -0.001(2) -0.003(2) -0.015(2)
C2 0.040(3) 0.043(3) 0.029(2) -0.001(2) -0.006(2) -0.019(2)
N1 0.040(2) 0.043(2) 0.028(2) 0.0025(18) -0.0060(18) -0.019(2)
C4 0.036(3) 0.055(3) 0.031(3) 0.004(2) -0.004(2) -0.018(3)
C5 0.044(4) 0.075(5) 0.086(6) 0.032(4) -0.018(4) -0.024(4)
C6 0.057(5) 0.090(6) 0.087(6) -0.032(5) 0.003(4) -0.044(4)
C3 0.039(3) 0.036(3) 0.030(3) 0.000(2) -0.005(2) -0.013(2)
C7 0.045(3) 0.057(4) 0.032(3) -0.005(3) -0.002(2) -0.018(3)
N2 0.038(2) 0.043(2) 0.0217(19) -0.0013(17) -0.0014(17) -0.0187(19)
C8 0.042(3) 0.040(3) 0.028(2) 0.003(2) -0.009(2) -0.016(2)
N3 0.033(2) 0.039(2) 0.024(2) -0.0020(17) 0.0002(16) -0.0146(18)
C9 0.037(3) 0.040(3) 0.019(2) -0.0033(19) -0.0045(19) -0.009(2)
C10 0.039(3) 0.041(3) 0.030(3) -0.004(2) -0.004(2) -0.016(2)
N4 0.040(2) 0.037(2) 0.027(2) -0.0047(17) -0.0028(18) -0.0148(19)
C12 0.038(3) 0.039(3) 0.030(2) -0.005(2) -0.004(2) -0.016(2)
C13 0.048(3) 0.045(3) 0.042(3) -0.001(3) -0.007(3) -0.012(3)
C14 0.042(3) 0.049(3) 0.049(3) -0.010(3) 0.002(3) -0.023(3)
C11 0.037(3) 0.041(3) 0.023(2) -0.001(2) -0.006(2) -0.014(2)
C15 0.047(3) 0.048(3) 0.030(3) -0.010(2) -0.002(2) -0.017(3)
N5 0.033(2) 0.048(3) 0.024(2) 0.0015(18) -0.0027(17) -0.0138(19)
C16 0.040(3) 0.046(3) 0.026(2) -0.002(2) -0.002(2) -0.014(2)
C17 0.042(3) 0.050(3) 0.045(3) 0.005(3) -0.008(3) -0.014(3)
C18 0.040(3) 0.063(4) 0.032(3) 0.010(3) -0.010(2) -0.016(3)
C19 0.046(3) 0.058(4) 0.031(3) 0.001(2) -0.010(2) -0.019(3)
C20 0.037(3) 0.049(3) 0.024(2) -0.004(2) -0.003(2) -0.019(2)
C21 0.037(3) 0.051(3) 0.030(3) -0.002(2) -0.003(2) -0.019(2)
N6 0.035(2) 0.048(3) 0.022(2) -0.0066(18) -0.0011(17) -0.016(2)
C22 0.059(4) 0.058(4) 0.035(3) -0.012(3) -0.014(3) -0.015(3)
C23 0.065(4) 0.057(4) 0.043(3) -0.014(3) -0.013(3) -0.024(3)
C24 0.056(4) 0.049(3) 0.041(3) -0.011(3) -0.008(3) -0.014(3)
C25 0.038(3) 0.042(3) 0.031(3) -0.007(2) 0.001(2) -0.017(2)
C26 0.043(3) 0.039(3) 0.035(3) -0.001(2) -0.004(2) -0.017(2)
N7 0.038(2) 0.036(2) 0.030(2) -0.0024(18) -0.0039(18) -0.0111(19)
C27 0.048(3) 0.043(3) 0.042(3) -0.004(2) -0.003(3) -0.016(3)
C28 0.057(4) 0.040(3) 0.051(4) 0.006(3) -0.009(3) -0.013(3)
C29 0.055(4) 0.049(3) 0.044(3) 0.010(3) -0.013(3) -0.016(3)
C30 0.045(3) 0.041(3) 0.034(3) 0.002(2) -0.008(2) -0.015(2)
I2A 0.0428(3) 0.0533(4) 0.0307(2) -0.00184(17) -0.00653(16) -0.0122(3)
I3A 0.0476(3) 0.0533(4) 0.0306(2) -0.00321(17) -0.00990(16) -0.0109(3)

loop_
_atom_type_symbol
_atom_type_description
_atom_type_scat_dispersion_real
_atom_type_scat_dispersion_imag
_atom_type_scat_source
C C 0.0181 0.0091 'International Tables Vol C Tables 4.2.6.8 and 6.1.1.4'
H H 0.0000 0.0000 'International Tables Vol C Tables 4.2.6.8 and 6.1.1.4'
N N 0.0311 0.0180 'International Tables Vol C Tables 4.2.6.8 and 6.1.1.4'
Cl Cl 0.3639 0.7018 'International Tables Vol C Tables 4.2.6.8 and 6.1.1.4'
Rh Rh 0.0927 3.6045 'International Tables Vol C Tables 4.2.6.8 and 6.1.1.4'
I I -0.3257 6.8362 'International Tables Vol C Tables 4.2.6.8 and 6.1.1.4'

loop_
_geom_angle_atom_site_label_1
_geom_angle_atom_site_label_2
_geom_angle_atom_site_label_3
_geom_angle
N6 Rh C1 91.8(2)
N6 Rh C9 177.8(2)
C1 Rh C9 87.0(2)
N6 Rh N5 80.3(2)
C1 Rh N5 89.7(2)
C9 Rh N5 97.7(2)
N6 Rh N7 79.38(19)
C1 Rh N7 91.3(2)
C9 Rh N7 102.6(2)
N5 Rh N7 159.73(19)
N6 Rh I1 89.54(13)
C1 Rh I1 177.61(16)
C9 Rh I1 91.52(15)
N5 Rh I1 88.65(12)
N7 Rh I1 90.83(13)
C2 C1 N2 104.6(5)
C2 C1 Rh 130.4(4)
N2 C1 Rh 124.9(4)
C1 C2 N1 108.9(5)
C1 C2 H2 125.5
N1 C2 H2 125.5
C3 N1 C2 108.2(4)
C3 N1 C4 126.0(5)
C2 N1 C4 125.8(5)
N1 C4 C5 109.6(5)
N1 C4 C6 109.1(5)
C5 C4 C6 113.8(7)
N1 C4 H4 108.1
C5 C4 H4 108.1
C6 C4 H4 108.1
C4 C5 H5A 109.5
C4 C5 H5B 109.5
H5A C5 H5B 109.5
C4 C5 H5C 109.5
H5A C5 H5C 109.5
H5B C5 H5C 109.5
C4 C6 H6A 109.5
C4 C6 H6B 109.5
H6A C6 H6B 109.5
C4 C6 H6C 109.5
H6A C6 H6C 109.5
H6B C6 H6C 109.5
N1 C3 N2 107.8(5)
N1 C3 C7 127.2(5)
N2 C3 C7 125.0(5)
C3 C7 H7A 109.5
C3 C7 H7B 109.5
H7A C7 H7B 109.5
C3 C7 H7C 109.5
H7A C7 H7C 109.5
H7B C7 H7C 109.5
C3 N2 C1 110.4(4)
C3 N2 C8 125.0(4)
C1 N2 C8 124.4(5)
N3 C8 N2 110.1(4)
N3 C8 H8A 109.6
N2 C8 H8A 109.6
N3 C8 H8B 109.6
N2 C8 H8B 109.6
H8A C8 H8B 108.2
C11 N3 C9 111.5(4)
C11 N3 C8 124.5(4)
C9 N3 C8 123.9(4)
C10 C9 N3 103.7(4)
C10 C9 Rh 131.3(4)
N3 C9 Rh 124.6(4)
C9 C10 N4 108.7(5)
C9 C10 H10 125.6
N4 C10 H10 125.6
C11 N4 C10 109.3(4)
C11 N4 C12 124.3(4)
C10 N4 C12 126.1(4)
N4 C12 C14 110.2(5)
N4 C12 C13 108.9(5)
C14 C12 C13 112.3(5)
N4 C12 H12 108.4
C14 C12 H12 108.4
C13 C12 H12 108.4
C12 C13 H13A 109.5
C12 C13 H13B 109.5
H13A C13 H13B 109.5
C12 C13 H13C 109.5
H13A C13 H13C 109.5
H13B C13 H13C 109.5
C12 C14 H14A 109.5
C12 C14 H14B 109.5
H14A C14 H14B 109.5
C12 C14 H14C 109.5
H14A C14 H14C 109.5
H14B C14 H14C 109.5
N4 C11 N3 106.8(4)
N4 C11 C15 127.2(5)
N3 C11 C15 126.0(5)
C11 C15 H15A 109.5
C11 C15 H15B 109.5
H15A C15 H15B 109.5
C11 C15 H15C 109.5
H15A C15 H15C 109.5
H15B C15 H15C 109.5
C16 N5 C20 119.8(5)
C16 N5 Rh 128.3(4)
C20 N5 Rh 111.9(4)
N5 C16 C17 123.3(6)
N5 C16 H16 118.4
C17 C16 H16 118.4
C16 C17 C18 117.6(6)
C16 C17 H17 121.2
C18 C17 H17 121.2
C19 C18 C17 118.2(6)
C19 C18 H18 120.9
C17 C18 H18 120.9
C20 C19 C18 122.3(6)
C20 C19 H19 118.9
C18 C19 H19 118.9
C19 C20 N5 118.8(5)
C19 C20 C21 125.0(5)
N5 C20 C21 116.2(5)
N6 C21 C22 117.5(6)
N6 C21 C20 114.0(5)
C22 C21 C20 128.5(6)
C21 N6 C25 124.2(5)
C21 N6 Rh 117.5(4)
C25 N6 Rh 118.3(4)
C23 C22 C21 119.7(6)
C23 C22 H22 120.1
C21 C22 H22 120.1
C24 C23 C22 120.6(6)
C24 C23 H23 119.7
C22 C23 H23 119.7
C23 C24 C25 118.7(6)
C23 C24 H24 120.6
C25 C24 H24 120.6
N6 C25 C24 119.2(6)
N6 C25 C26 112.8(5)
C24 C25 C26 128.0(6)
N7 C26 C27 120.7(5)
N7 C26 C25 116.1(5)
C27 C26 C25 123.1(5)
C30 N7 C26 119.5(5)
C30 N7 Rh 127.2(4)
C26 N7 Rh 113.3(4)
C28 C27 C26 119.4(6)
C28 C27 H27 120.3
C26 C27 H27 120.3
C29 C28 C27 119.7(6)
C29 C28 H28 120.2
C27 C28 H28 120.2
C28 C29 C30 119.0(6)
C28 C29 H29 120.5
C30 C29 H29 120.5
N7 C30 C29 121.7(6)
N7 C30 H30 119.2
C29 C30 H30 119.2

loop_
_geom_bond_atom_site_label_1
_geom_bond_atom_site_label_2
_geom_bond_distance
Rh N6 1.998(4)
Rh C1 2.011(5)
Rh C9 2.026(5)
Rh N5 2.062(5)
Rh N7 2.066(5)
Rh I1 2.7464(5)
C1 C2 1.361(7)
C1 N2 1.398(7)
C2 N1 1.394(7)
C2 H2 0.9500
N1 C3 1.337(7)
N1 C4 1.488(7)
C4 C5 1.492(10)
C4 C6 1.523(10)
C4 H4 1.0000
C5 H5A 0.9800
C5 H5B 0.9800
C5 H5C 0.9800
C6 H6A 0.9800
C6 H6B 0.9800
C6 H6C 0.9800
C3 N2 1.345(7)
C3 C7 1.489(8)
C7 H7A 0.9800
C7 H7B 0.9800
C7 H7C 0.9800
N2 C8 1.452(7)
C8 N3 1.450(7)
C8 H8A 0.9900
C8 H8B 0.9900
N3 C11 1.350(7)
N3 C9 1.404(6)
C9 C10 1.373(7)
C10 N4 1.396(7)
C10 H10 0.9500
N4 C11 1.333(7)
N4 C12 1.489(7)
C12 C14 1.511(8)
C12 C13 1.522(9)
C12 H12 1.0000
C13 H13A 0.9800
C13 H13B 0.9800
C13 H13C 0.9800
C14 H14A 0.9800
C14 H14B 0.9800
C14 H14C 0.9800
C11 C15 1.490(7)
C15 H15A 0.9800
C15 H15B 0.9800
C15 H15C 0.9800
N5 C16 1.312(8)
N5 C20 1.398(7)
C16 C17 1.392(9)
C16 H16 0.9500
C17 C18 1.416(9)
C17 H17 0.9500
C18 C19 1.370(10)
C18 H18 0.9500
C19 C20 1.367(9)
C19 H19 0.9500
C20 C21 1.457(9)
C21 N6 1.341(8)
C21 C22 1.398(8)
N6 C25 1.345(8)
C22 C23 1.382(10)
C22 H22 0.9500
C23 C24 1.378(10)
C23 H23 0.9500
C24 C25 1.383(8)
C24 H24 0.9500
C25 C26 1.474(8)
C26 N7 1.365(7)
C26 C27 1.392(9)
N7 C30 1.330(7)
C27 C28 1.379(10)
C27 H27 0.9500
C28 C29 1.368(10)
C28 H28 0.9500
C29 C30 1.403(9)
C29 H29 0.9500
C30 H30 0.9500

loop_
_geom_torsion_atom_site_label_1
_geom_torsion_atom_site_label_2
_geom_torsion_atom_site_label_3
_geom_torsion_atom_site_label_4
_geom_torsion
N6 Rh C1 C2 25.7(6)
C9 Rh C1 C2 -152.4(6)
N5 Rh C1 C2 -54.6(6)
N7 Rh C1 C2 105.1(6)
N6 Rh C1 N2 -155.2(5)
C9 Rh C1 N2 26.7(5)
N5 Rh C1 N2 124.4(5)
N7 Rh C1 N2 -75.8(5)
N2 C1 C2 N1 0.0(6)
Rh C1 C2 N1 179.2(4)
C1 C2 N1 C3 -0.5(7)
C1 C2 N1 C4 -178.1(5)
C3 N1 C4 C5 -99.6(7)
C2 N1 C4 C5 77.6(8)
C3 N1 C4 C6 135.3(7)
C2 N1 C4 C6 -47.5(8)
C2 N1 C3 N2 0.8(6)
C4 N1 C3 N2 178.4(5)
C2 N1 C3 C7 179.6(6)
C4 N1 C3 C7 -2.8(9)
N1 C3 N2 C1 -0.9(6)
C7 C3 N2 C1 -179.7(6)
N1 C3 N2 C8 175.2(5)
C7 C3 N2 C8 -3.6(9)
C2 C1 N2 C3 0.6(6)
Rh C1 N2 C3 -178.7(4)
C2 C1 N2 C8 -175.6(5)
Rh C1 N2 C8 5.2(8)
C3 N2 C8 N3 137.2(5)
C1 N2 C8 N3 -47.2(7)
N2 C8 N3 C11 -133.7(5)
N2 C8 N3 C9 48.7(7)
C11 N3 C9 C10 0.0(6)
C8 N3 C9 C10 177.9(5)
C11 N3 C9 Rh 173.8(4)
C8 N3 C9 Rh -8.3(8)
C1 Rh C9 C10 146.7(6)
N5 Rh C9 C10 57.5(6)
N7 Rh C9 C10 -122.5(6)
I1 Rh C9 C10 -31.4(6)
C1 Rh C9 N3 -25.2(5)
N5 Rh C9 N3 -114.4(5)
N7 Rh C9 N3 65.5(5)
I1 Rh C9 N3 156.7(4)
N3 C9 C10 N4 0.2(6)
Rh C9 C10 N4 -173.0(4)
C9 C10 N4 C11 -0.3(7)
C9 C10 N4 C12 172.5(5)
C11 N4 C12 C14 -149.3(6)
C10 N4 C12 C14 39.0(8)
C11 N4 C12 C13 87.1(7)
C10 N4 C12 C13 -84.6(7)
C10 N4 C11 N3 0.3(6)
C12 N4 C11 N3 -172.6(5)
C10 N4 C11 C15 -178.9(6)
C12 N4 C11 C15 8.2(9)
C9 N3 C11 N4 -0.2(6)
C8 N3 C11 N4 -178.0(5)
C9 N3 C11 C15 179.0(6)
C8 N3 C11 C15 1.1(9)
N6 Rh N5 C16 -179.1(5)
C1 Rh N5 C16 -87.2(5)
C9 Rh N5 C16 -0.2(5)
N7 Rh N5 C16 179.9(5)
I1 Rh N5 C16 91.1(5)
N6 Rh N5 C20 1.7(3)
C1 Rh N5 C20 93.6(4)
C9 Rh N5 C20 -179.5(4)
N7 Rh N5 C20 0.6(7)
I1 Rh N5 C20 -88.1(3)
C20 N5 C16 C17 0.8(8)
Rh N5 C16 C17 -178.4(4)
N5 C16 C17 C18 -1.8(9)
C16 C17 C18 C19 1.0(9)
C17 C18 C19 C20 0.8(9)
C18 C19 C20 N5 -1.8(9)
C18 C19 C20 C21 179.5(6)
C16 N5 C20 C19 1.1(8)
Rh N5 C20 C19 -179.6(4)
C16 N5 C20 C21 179.9(5)
Rh N5 C20 C21 -0.8(6)
C19 C20 C21 N6 177.6(5)
N5 C20 C21 N6 -1.1(7)
C19 C20 C21 C22 -1.5(10)
N5 C20 C21 C22 179.7(6)
C22 C21 N6 C25 2.1(8)
C20 C21 N6 C25 -177.2(5)
C22 C21 N6 Rh -178.1(4)
C20 C21 N6 Rh 2.6(6)
C1 Rh N6 C21 -91.8(4)
N5 Rh N6 C21 -2.4(4)
N7 Rh N6 C21 177.2(4)
I1 Rh N6 C21 86.3(4)
C1 Rh N6 C25 88.1(4)
N5 Rh N6 C25 177.4(4)
N7 Rh N6 C25 -3.0(4)
I1 Rh N6 C25 -93.9(4)
N6 C21 C22 C23 -2.2(9)
C20 C21 C22 C23 176.9(6)
C21 C22 C23 C24 0.2(11)
C22 C23 C24 C25 2.1(11)
C21 N6 C25 C24 0.2(8)
Rh N6 C25 C24 -179.7(4)
C21 N6 C25 C26 -178.3(5)
Rh N6 C25 C26 1.9(6)
C23 C24 C25 N6 -2.3(9)
C23 C24 C25 C26 176.0(6)
N6 C25 C26 N7 1.3(7)
C24 C25 C26 N7 -177.0(6)
N6 C25 C26 C27 179.7(5)
C24 C25 C26 C27 1.3(10)
C27 C26 N7 C30 -1.7(8)
C25 C26 N7 C30 176.7(5)
C27 C26 N7 Rh 178.0(5)
C25 C26 N7 Rh -3.6(6)
N6 Rh N7 C30 -176.9(5)
C1 Rh N7 C30 91.5(5)
C9 Rh N7 C30 4.2(5)
N5 Rh N7 C30 -175.9(5)
I1 Rh N7 C30 -87.5(5)
N6 Rh N7 C26 3.5(4)
C1 Rh N7 C26 -88.1(4)
C9 Rh N7 C26 -175.4(4)
N5 Rh N7 C26 4.5(8)
I1 Rh N7 C26 92.9(4)
N7 C26 C27 C28 -0.4(9)
C25 C26 C27 C28 -178.7(6)
C26 C27 C28 C29 2.0(10)
C27 C28 C29 C30 -1.6(10)
C26 N7 C30 C29 2.1(9)
Rh N7 C30 C29 -177.5(5)
C28 C29 C30 N7 -0.5(10)

loop_
_platon_squeeze_void_nr
_platon_squeeze_void_average_x
_platon_squeeze_void_average_y
_platon_squeeze_void_average_z
_platon_squeeze_void_volume
_platon_squeeze_void_count_electrons
_platon_squeeze_void_content
1 0.000 0.000 -0.017 451 179 '4 (C H2 Cl2)'
